data_2235662
loop_
_publ_author_name
'Landman, Maril\'e'
'Fraser, Roan'
'Pretorius, Ren\'e'
'Prinsloo, Rohen'
'Liles, David C.'
'van Rooyen, Petrus H.'

_publ_section_title
;
 [<i>N</i>,<i>N</i>'-Bis(2,4,6-trimethylphenyl)ethane-1,2-diimine-\k^2^<i>N</i>,<i>N</i>']tetracarbonylchromium(0)
;
_journal_coeditor_code WM2632
_journal_issue 7
_journal_name_full 'Acta Crystallographica Section E'
_journal_page_first m930
_journal_paper_doi 10.1107/S1600536812024786
_journal_volume 68
_journal_year 2012
_chemical_formula_iupac '[Cr (C20 H24 N2) (C O)4]'
_chemical_formula_moiety 'C24 H24 Cr N2 O4'
_chemical_formula_sum 'C24 H24 Cr N2 O4'
_chemical_formula_weight 456.45
_chemical_name_systematic
;
[<i>N</i>,<i>N</i>'-Bis(2,4,6-trimethylphenyl)ethane-1,2-diimine-
\k^2^<i>N</i>,<i>N</i>']tetracarbonylchromium(0)
;
_space_group_IT_number 9
_symmetry_cell_setting monoclinic
_symmetry_space_group_name_Hall 'C -2yc'
_symmetry_space_group_name_H-M 'C 1 c 1'
_atom_sites_solution_hydrogens geom
_atom_sites_solution_primary direct
_atom_sites_solution_secondary difmap
_audit_creation_method SHELXL-97
_cell_angle_alpha 90.00
_cell_angle_beta 100.912(2)
_cell_angle_gamma 90.00
_cell_formula_units_Z 4
_cell_length_a 19.3119(18)
_cell_length_b 7.5303(7)
_cell_length_c 16.0769(15)
_cell_measurement_reflns_used 5595
_cell_measurement_temperature 293(2)
_cell_measurement_theta_max 26.423
_cell_measurement_theta_min 2.707
_cell_volume 2295.7(4)
_computing_cell_refinement 'SAINT (Bruker, 2001)'
_computing_data_collection 'SMART (Bruker, 2001)'
_computing_data_reduction 'SAINT (Bruker, 2001)'
_computing_molecular_graphics
;
ORTEP-3 for Windows (Farrugia, 1997), POV-Ray (Cason, 2004)
and Mercury (Macrae <i>et al.</i>, 2008)
;
_computing_publication_material
;
SHELXL97 (Sheldrick, 2008) and PLATON (Spek, 2009)
;
_computing_structure_refinement
;
SHELXTL and SHELXL97 (Sheldrick, 2008)
;
_computing_structure_solution 'SHELXTL (Sheldrick, 2008)'
_diffrn_ambient_temperature 293(2)
_diffrn_detector_area_resol_mean 8.3
_diffrn_measured_fraction_theta_full 0.991
_diffrn_measured_fraction_theta_max 0.991
_diffrn_measurement_device_type 'Adapted Bruker (Siemens) P4'
_diffrn_measurement_method '\f and \w scans'
_diffrn_radiation_monochromator graphite
_diffrn_radiation_source 'fine-focus sealed tube'
_diffrn_radiation_type MoK\a
_diffrn_radiation_wavelength 0.71073
_diffrn_reflns_av_R_equivalents 0.0214
_diffrn_reflns_av_sigmaI/netI 0.0349
_diffrn_reflns_limit_h_max 15
_diffrn_reflns_limit_h_min -23
_diffrn_reflns_limit_k_max 9
_diffrn_reflns_limit_k_min -8
_diffrn_reflns_limit_l_max 15
_diffrn_reflns_limit_l_min -18
_diffrn_reflns_number 5784
_diffrn_reflns_theta_full 25.24
_diffrn_reflns_theta_max 25.24
_diffrn_reflns_theta_min 2.58
_exptl_absorpt_coefficient_mu 0.530
_exptl_absorpt_correction_T_max 0.826
_exptl_absorpt_correction_T_min 0.676
_exptl_absorpt_correction_type multi-scan
_exptl_absorpt_process_details '(SADABS; Bruker, 2001)'
_exptl_crystal_colour dark-blue
_exptl_crystal_density_diffrn 1.321
_exptl_crystal_density_method 'not measured'
_exptl_crystal_description tetrahedron
_exptl_crystal_F_000 952
_exptl_crystal_size_max 0.46
_exptl_crystal_size_mid 0.38
_exptl_crystal_size_min 0.36
_refine_diff_density_max 0.194
_refine_diff_density_min -0.193
_refine_ls_abs_structure_details 'Flack (1983), 652 Friedel pairs'
_refine_ls_abs_structure_Flack 0.018(14)
_refine_ls_extinction_method none
_refine_ls_goodness_of_fit_ref 1.071
_refine_ls_hydrogen_treatment constr
_refine_ls_matrix_type full
_refine_ls_number_parameters 286
_refine_ls_number_reflns 2708
_refine_ls_number_restraints 2
_refine_ls_restrained_S_all 1.070
_refine_ls_R_factor_all 0.0293
_refine_ls_R_factor_gt 0.0291
_refine_ls_shift/su_max 0.001
_refine_ls_shift/su_mean 0.000
_refine_ls_structure_factor_coef Fsqd
_refine_ls_weighting_details 'calc w=1/[\s^2^(Fo^2^)+(0.0589P)^2^+0.0184P] where P=(Fo^2^+2Fc^2^)/3'
_refine_ls_weighting_scheme calc
_refine_ls_wR_factor_gt 0.0743
_refine_ls_wR_factor_ref 0.0746
_reflns_number_gt 2689
_reflns_number_total 2708
_reflns_threshold_expression I>2\s(I)
_cod_data_source_file wm2632.cif
_cod_data_source_block I
_cod_original_sg_symbol_H-M 'C c'
_cod_database_code 2235662
_cod_database_fobs_code 2235662

loop_
_symmetry_equiv_pos_as_xyz
'x, y, z'
'x, -y, z+1/2'
'x+1/2, y+1/2, z'
'x+1/2, -y+1/2, z+1/2'

loop_
_atom_site_type_symbol
_atom_site_label
_atom_site_fract_x
_atom_site_fract_y
_atom_site_fract_z
_atom_site_U_iso_or_equiv
_atom_site_adp_type
_atom_site_calc_flag
_atom_site_refinement_flags
_atom_site_occupancy
_atom_site_symmetry_multiplicity
Cr Cr1 0.212075(18) 0.27015(4) 0.64486(2) 0.04182(11) Uani d . 1 1
C C1 0.29172(13) 0.1426(3) 0.69481(17) 0.0519(5) Uani d . 1 1
O O1 0.34138(11) 0.0624(3) 0.72228(16) 0.0767(6) Uani d . 1 1
C C2 0.14826(13) 0.0836(3) 0.63989(19) 0.0584(6) Uani d . 1 1
O O2 0.10907(13) -0.0316(3) 0.6367(2) 0.0928(8) Uani d . 1 1
C C3 0.19622(13) 0.2895(3) 0.75742(17) 0.0515(6) Uani d . 1 1
O O3 0.18859(14) 0.2804(3) 0.82656(15) 0.0765(6) Uani d . 1 1
C C4 0.23428(19) 0.1662(5) 0.54614(19) 0.0731(8) Uani d . 1 1
O O4 0.2498(2) 0.0830(5) 0.49413(18) 0.1281(13) Uani d . 1 1
N N1 0.13881(10) 0.4434(2) 0.57702(11) 0.0453(4) Uani d . 1 1
N N2 0.26563(9) 0.5096(2) 0.64851(12) 0.0439(4) Uani d . 1 1
C C5 0.16182(12) 0.6007(3) 0.56391(16) 0.0529(5) Uani d . 1 1
H H5 0.1345 0.6827 0.5289 0.063 Uiso calc R 1 1
C C6 0.23174(13) 0.6397(3) 0.60674(16) 0.0520(5) Uani d . 1 1
H H6 0.2517 0.7517 0.6048 0.062 Uiso calc R 1 1
C C11 0.06672(11) 0.4040(3) 0.53884(13) 0.0440(4) Uani d . 1 1
C C12 0.04958(13) 0.3506(3) 0.45416(14) 0.0496(5) Uani d . 1 1
C C13 -0.02004(14) 0.3115(4) 0.42077(15) 0.0544(5) Uani d . 1 1
H H13 -0.0319 0.2765 0.3644 0.065 Uiso calc R 1 1
C C14 -0.07296(12) 0.3223(4) 0.46827(15) 0.0525(5) Uani d . 1 1
C C15 -0.05452(12) 0.3769(4) 0.55176(15) 0.0540(5) Uani d . 1 1
H H15 -0.0894 0.3854 0.5843 0.065 Uiso calc R 1 1
C C16 0.01465(12) 0.4195(3) 0.58840(13) 0.0484(5) Uani d . 1 1
C C17 0.10406(15) 0.3377(5) 0.39831(17) 0.0701(7) Uani d . 1 1
H H17A 0.1275 0.2250 0.4070 0.105 Uiso calc R 1 1
H H17B 0.1380 0.4314 0.4124 0.105 Uiso calc R 1 1
H H17C 0.0813 0.3486 0.3400 0.105 Uiso calc R 1 1
C C18 -0.14839(18) 0.2744(5) 0.4295(2) 0.0701(8) Uani d . 1 1
H H18A -0.1704 0.3727 0.3967 0.105 Uiso calc R 1 1
H H18B -0.1739 0.2474 0.4737 0.105 Uiso calc R 1 1
H H18C -0.1487 0.1726 0.3935 0.105 Uiso calc R 1 1
C C19 0.03138(15) 0.4836(5) 0.67837(17) 0.0683(8) Uani d . 1 1
H H19A -0.0117 0.5040 0.6985 0.102 Uiso calc R 1 1
H H19B 0.0577 0.5923 0.6811 0.102 Uiso calc R 1 1
H H19C 0.0589 0.3955 0.7131 0.102 Uiso calc R 1 1
C C21 0.33116(11) 0.5518(3) 0.70416(14) 0.0466(5) Uani d . 1 1
C C22 0.39584(13) 0.4965(3) 0.68431(18) 0.0540(5) Uani d . 1 1
C C23 0.45673(12) 0.5362(4) 0.7433(2) 0.0678(7) Uani d . 1 1
H H23 0.5001 0.5020 0.7312 0.081 Uiso calc R 1 1
C C24 0.45589(15) 0.6228(4) 0.8178(2) 0.0687(7) Uani d . 1 1
C C25 0.39169(15) 0.6775(4) 0.83411(19) 0.0634(6) Uani d . 1 1
H H25 0.3905 0.7385 0.8841 0.076 Uiso calc R 1 1
C C26 0.32877(13) 0.6448(3) 0.77868(16) 0.0539(5) Uani d . 1 1
C C27 0.39987(16) 0.4046(5) 0.6026(2) 0.0702(8) Uani d . 1 1
H H27A 0.4453 0.4252 0.5885 0.105 Uiso calc R 1 1
H H27B 0.3639 0.4504 0.5583 0.105 Uiso calc R 1 1
H H27C 0.3930 0.2793 0.6087 0.105 Uiso calc R 1 1
C C28 0.5228(2) 0.6584(6) 0.8816(3) 0.0993(13) Uani d . 1 1
H H28A 0.5255 0.5782 0.9286 0.149 Uiso calc R 1 1
H H28B 0.5224 0.7785 0.9015 0.149 Uiso calc R 1 1
H H28C 0.5629 0.6410 0.8553 0.149 Uiso calc R 1 1
C C29 0.26070(19) 0.7080(4) 0.8015(3) 0.0721(8) Uani d . 1 1
H H29A 0.2231 0.6299 0.7770 0.108 Uiso calc R 1 1
H H29B 0.2506 0.8261 0.7801 0.108 Uiso calc R 1 1
H H29C 0.2651 0.7084 0.8620 0.108 Uiso calc R 1 1

loop_
_atom_site_aniso_label
_atom_site_aniso_U_11
_atom_site_aniso_U_22
_atom_site_aniso_U_33
_atom_site_aniso_U_12
_atom_site_aniso_U_13
_atom_site_aniso_U_23
Cr1 0.04006(17) 0.03597(17) 0.04822(18) 0.00392(16) 0.00531(11) 0.00317(16)
C1 0.0515(12) 0.0419(12) 0.0636(13) 0.0048(10) 0.0140(10) 0.0105(10)
O1 0.0578(11) 0.0699(13) 0.1017(15) 0.0235(10) 0.0131(10) 0.0264(12)
C2 0.0509(13) 0.0436(13) 0.0790(16) 0.0050(11) 0.0078(11) -0.0002(11)
O2 0.0716(14) 0.0568(12) 0.151(2) -0.0180(11) 0.0228(14) -0.0118(14)
C3 0.0418(11) 0.0514(14) 0.0601(16) 0.0053(10) 0.0066(10) 0.0071(10)
O3 0.0736(15) 0.1005(17) 0.0578(13) 0.0106(11) 0.0187(10) 0.0143(10)
C4 0.094(2) 0.0626(17) 0.0631(16) 0.0289(16) 0.0159(14) 0.0080(13)
O4 0.201(3) 0.114(2) 0.0746(15) 0.079(2) 0.0382(19) -0.0077(15)
N1 0.0472(9) 0.0409(9) 0.0457(9) 0.0068(7) 0.0033(7) 0.0012(7)
N2 0.0392(8) 0.0408(9) 0.0522(9) 0.0017(7) 0.0100(7) 0.0032(7)
C5 0.0520(12) 0.0423(12) 0.0605(13) 0.0081(9) 0.0007(9) 0.0082(9)
C6 0.0521(12) 0.0385(11) 0.0641(13) -0.0009(9) 0.0075(10) 0.0070(10)
C11 0.0448(11) 0.0395(11) 0.0444(10) 0.0074(8) -0.0002(8) 0.0023(8)
C12 0.0565(12) 0.0492(13) 0.0423(10) 0.0042(10) 0.0075(9) 0.0019(9)
C13 0.0577(13) 0.0592(12) 0.0415(11) 0.0062(12) -0.0030(9) -0.0058(10)
C14 0.0462(12) 0.0503(12) 0.0559(13) 0.0070(11) -0.0029(9) -0.0019(10)
C15 0.0446(11) 0.0595(13) 0.0559(13) 0.0095(10) 0.0047(9) -0.0060(10)
C16 0.0471(11) 0.0506(13) 0.0444(11) 0.0099(9) 0.0010(8) -0.0047(9)
C17 0.0644(16) 0.099(2) 0.0479(13) -0.0018(16) 0.0138(11) -0.0036(14)
C18 0.0518(16) 0.080(2) 0.0725(18) 0.0039(12) -0.0041(13) -0.0128(14)
C19 0.0547(12) 0.094(2) 0.0524(13) 0.0149(14) 0.0005(10) -0.0182(13)
C21 0.0392(10) 0.0421(11) 0.0580(12) -0.0022(8) 0.0078(9) 0.0070(9)
C22 0.0453(11) 0.0480(12) 0.0707(14) 0.0018(9) 0.0162(10) 0.0114(10)
C23 0.0383(12) 0.0670(16) 0.098(2) -0.0027(11) 0.0126(12) 0.0189(15)
C24 0.0564(14) 0.0599(15) 0.0838(19) -0.0161(12) -0.0019(12) 0.0153(14)
C25 0.0675(16) 0.0540(13) 0.0657(15) -0.0134(13) 0.0046(12) 0.0007(12)
C26 0.0506(12) 0.0477(13) 0.0640(14) -0.0078(10) 0.0127(10) 0.0000(10)
C27 0.0645(16) 0.0698(18) 0.0823(18) 0.0057(14) 0.0293(13) 0.0070(15)
C28 0.0674(19) 0.093(3) 0.121(3) -0.0246(19) -0.0228(19) 0.014(2)
C29 0.0657(17) 0.0710(17) 0.085(2) -0.0084(14) 0.0280(15) -0.0213(15)

loop_
_atom_type_symbol
_atom_type_description
_atom_type_scat_dispersion_real
_atom_type_scat_dispersion_imag
_atom_type_scat_source
C C 0.0033 0.0016 'International Tables Vol C Tables 4.2.6.8 and 6.1.1.4'
H H 0.0000 0.0000 'International Tables Vol C Tables 4.2.6.8 and 6.1.1.4'
N N 0.0061 0.0033 'International Tables Vol C Tables 4.2.6.8 and 6.1.1.4'
O O 0.0106 0.0060 'International Tables Vol C Tables 4.2.6.8 and 6.1.1.4'
Cr Cr 0.3209 0.6236 'International Tables Vol C Tables 4.2.6.8 and 6.1.1.4'

loop_
_geom_angle_atom_site_label_1
_geom_angle_atom_site_label_2
_geom_angle_atom_site_label_3
_geom_angle
_geom_angle_publ_flag
C2 Cr1 C1 96.63(12) ?
C2 Cr1 C4 84.56(15) ?
C1 Cr1 C4 81.28(13) ?
C2 Cr1 C3 82.74(12) ?
C1 Cr1 C3 84.11(11) ?
C4 Cr1 C3 159.37(13) ?
C2 Cr1 N2 168.64(9) ?
C1 Cr1 N2 93.98(9) ?
C4 Cr1 N2 101.09(13) ?
C3 Cr1 N2 94.36(10) ?
C2 Cr1 N1 94.11(9) ?
C1 Cr1 N1 167.48(9) ?
C4 Cr1 N1 93.40(10) ?
C3 Cr1 N1 103.65(9) ?
N2 Cr1 N1 75.83(7) ?
O1 C1 Cr1 177.1(2) y
O2 C2 Cr1 179.8(3) y
O3 C3 Cr1 172.0(2) y
O4 C4 Cr1 170.1(3) y
C5 N1 C11 116.85(18) ?
C5 N1 Cr1 116.04(15) ?
C11 N1 Cr1 126.99(14) ?
C6 N2 C21 117.0(2) ?
C6 N2 Cr1 116.32(16) ?
C21 N2 Cr1 125.75(14) ?
N1 C5 C6 115.6(2) ?
N1 C5 H5 122.2 ?
C6 C5 H5 122.2 ?
N2 C6 C5 115.7(2) ?
N2 C6 H6 122.1 ?
C5 C6 H6 122.1 ?
C12 C11 C16 120.98(19) ?
C12 C11 N1 120.35(19) ?
C16 C11 N1 118.67(18) ?
C13 C12 C11 118.2(2) ?
C13 C12 C17 119.4(2) ?
C11 C12 C17 122.3(2) ?
C12 C13 C14 122.5(2) ?
C12 C13 H13 118.8 ?
C14 C13 H13 118.8 ?
C15 C14 C13 118.0(2) ?
C15 C14 C18 121.4(2) ?
C13 C14 C18 120.6(2) ?
C14 C15 C16 121.9(2) ?
C14 C15 H15 119.0 ?
C16 C15 H15 119.0 ?
C15 C16 C11 118.35(19) ?
C15 C16 C19 119.8(2) ?
C11 C16 C19 121.9(2) ?
C12 C17 H17A 109.5 ?
C12 C17 H17B 109.5 ?
H17A C17 H17B 109.5 ?
C12 C17 H17C 109.5 ?
H17A C17 H17C 109.5 ?
H17B C17 H17C 109.5 ?
C14 C18 H18A 109.5 ?
C14 C18 H18B 109.5 ?
H18A C18 H18B 109.5 ?
C14 C18 H18C 109.5 ?
H18A C18 H18C 109.5 ?
H18B C18 H18C 109.5 ?
C16 C19 H19A 109.5 ?
C16 C19 H19B 109.5 ?
H19A C19 H19B 109.5 ?
C16 C19 H19C 109.5 ?
H19A C19 H19C 109.5 ?
H19B C19 H19C 109.5 ?
C26 C21 C22 121.1(2) ?
C26 C21 N2 118.43(19) ?
C22 C21 N2 120.4(2) ?
C23 C22 C21 116.9(3) ?
C23 C22 C27 121.1(2) ?
C21 C22 C27 122.0(2) ?
C24 C23 C22 123.3(2) ?
C24 C23 H23 118.4 ?
C22 C23 H23 118.4 ?
C23 C24 C25 118.0(3) ?
C23 C24 C28 121.9(3) ?
C25 C24 C28 120.1(3) ?
C24 C25 C26 122.4(3) ?
C24 C25 H25 118.8 ?
C26 C25 H25 118.8 ?
C25 C26 C21 118.3(2) ?
C25 C26 C29 119.1(3) ?
C21 C26 C29 122.6(2) ?
C22 C27 H27A 109.5 ?
C22 C27 H27B 109.5 ?
H27A C27 H27B 109.5 ?
C22 C27 H27C 109.5 ?
H27A C27 H27C 109.5 ?
H27B C27 H27C 109.5 ?
C24 C28 H28A 109.5 ?
C24 C28 H28B 109.5 ?
H28A C28 H28B 109.5 ?
C24 C28 H28C 109.5 ?
H28A C28 H28C 109.5 ?
H28B C28 H28C 109.5 ?
C26 C29 H29A 109.5 ?
C26 C29 H29B 109.5 ?
H29A C29 H29B 109.5 ?
C26 C29 H29C 109.5 ?
H29A C29 H29C 109.5 ?
H29B C29 H29C 109.5 ?

loop_
_geom_bond_atom_site_label_1
_geom_bond_atom_site_label_2
_geom_bond_distance
_geom_bond_publ_flag
Cr1 C2 1.860(3) y
Cr1 C1 1.862(2) y
Cr1 C4 1.890(3) y
Cr1 C3 1.897(3) y
Cr1 N2 2.0740(19) y
Cr1 N1 2.0756(18) y
C1 O1 1.148(3) ?
C2 O2 1.146(3) ?
C3 O3 1.151(4) ?
C4 O4 1.130(4) ?
N1 C5 1.296(3) ?
N1 C11 1.442(3) ?
N2 C6 1.294(3) ?
N2 C21 1.440(3) ?
C5 C6 1.425(3) ?
C5 H5 0.9300 ?
C6 H6 0.9300 ?
C11 C12 1.398(3) ?
C11 C16 1.401(3) ?
C12 C13 1.382(4) ?
C12 C17 1.510(3) ?
C13 C14 1.389(4) ?
C13 H13 0.9300 ?
C14 C15 1.384(3) ?
C14 C18 1.516(4) ?
C15 C16 1.391(3) ?
C15 H15 0.9300 ?
C16 C19 1.501(3) ?
C17 H17A 0.9600 ?
C17 H17B 0.9600 ?
C17 H17C 0.9600 ?
C18 H18A 0.9600 ?
C18 H18B 0.9600 ?
C18 H18C 0.9600 ?
C19 H19A 0.9600 ?
C19 H19B 0.9600 ?
C19 H19C 0.9600 ?
C21 C26 1.396(3) ?
C21 C22 1.409(3) ?
C22 C23 1.396(4) ?
C22 C27 1.500(4) ?
C23 C24 1.368(5) ?
C23 H23 0.9300 ?
C24 C25 1.378(4) ?
C24 C28 1.514(4) ?
C25 C26 1.386(4) ?
C25 H25 0.9300 ?
C26 C29 1.507(4) ?
C27 H27A 0.9600 ?
C27 H27B 0.9600 ?
C27 H27C 0.9600 ?
C28 H28A 0.9600 ?
C28 H28B 0.9600 ?
C28 H28C 0.9600 ?
C29 H29A 0.9600 ?
C29 H29B 0.9600 ?
C29 H29C 0.9600 ?

loop_
_geom_torsion_atom_site_label_1
_geom_torsion_atom_site_label_2
_geom_torsion_atom_site_label_3
_geom_torsion_atom_site_label_4
_geom_torsion
_geom_torsion_publ_flag
C2 Cr1 N1 C5 -179.67(19) ?
C1 Cr1 N1 C5 -30.5(6) ?
C4 Cr1 N1 C5 -94.9(2) ?
C3 Cr1 N1 C5 96.82(18) ?
N2 Cr1 N1 C5 5.70(17) ?
C2 Cr1 N1 C11 -3.74(19) ?
C1 Cr1 N1 C11 145.4(5) ?
C4 Cr1 N1 C11 81.0(2) ?
C3 Cr1 N1 C11 -87.25(18) ?
N2 Cr1 N1 C11 -178.36(18) ?
C2 Cr1 N2 C6 -31.3(6) ?
C1 Cr1 N2 C6 169.63(18) ?
C4 Cr1 N2 C6 87.7(2) ?
C3 Cr1 N2 C6 -105.99(18) ?
N1 Cr1 N2 C6 -3.00(17) ?
C2 Cr1 N2 C21 137.3(5) ?
C1 Cr1 N2 C21 -21.80(19) y
C4 Cr1 N2 C21 -103.68(19) ?
C3 Cr1 N2 C21 62.59(18) ?
N1 Cr1 N2 C21 165.58(18) ?
C11 N1 C5 C6 176.19(19) ?
Cr1 N1 C5 C6 -7.5(3) ?
C21 N2 C6 C5 -169.4(2) ?
Cr1 N2 C6 C5 0.2(3) ?
N1 C5 C6 N2 4.8(3) ?
C5 N1 C11 C12 82.6(3) ?
Cr1 N1 C11 C12 -93.3(2) ?
C5 N1 C11 C16 -97.7(2) ?
Cr1 N1 C11 C16 86.4(2) ?
C16 C11 C12 C13 -0.7(4) ?
N1 C11 C12 C13 178.9(2) ?
C16 C11 C12 C17 178.2(3) ?
N1 C11 C12 C17 -2.2(4) ?
C11 C12 C13 C14 -0.4(4) ?
C17 C12 C13 C14 -179.3(3) ?
C12 C13 C14 C15 0.9(4) ?
C12 C13 C14 C18 -178.7(3) ?
C13 C14 C15 C16 -0.3(4) ?
C18 C14 C15 C16 179.3(3) ?
C14 C15 C16 C11 -0.8(4) ?
C14 C15 C16 C19 178.0(3) ?
C12 C11 C16 C15 1.3(4) ?
N1 C11 C16 C15 -178.4(2) ?
C12 C11 C16 C19 -177.5(2) ?
N1 C11 C16 C19 2.8(4) ?
C6 N2 C21 C26 71.7(3) ?
Cr1 N2 C21 C26 -96.8(2) ?
C6 N2 C21 C22 -109.7(3) ?
Cr1 N2 C21 C22 81.8(2) ?
C26 C21 C22 C23 1.2(4) ?
N2 C21 C22 C23 -177.4(2) ?
C26 C21 C22 C27 -176.9(2) ?
N2 C21 C22 C27 4.6(4) ?
C21 C22 C23 C24 0.6(4) ?
C27 C22 C23 C24 178.7(3) ?
C22 C23 C24 C25 -1.8(4) ?
C22 C23 C24 C28 178.0(3) ?
C23 C24 C25 C26 1.2(4) ?
C28 C24 C25 C26 -178.6(3) ?
C24 C25 C26 C21 0.5(4) ?
C24 C25 C26 C29 179.6(3) ?
C22 C21 C26 C25 -1.7(4) ?
N2 C21 C26 C25 176.8(2) ?
C22 C21 C26 C29 179.2(3) ?
N2 C21 C26 C29 -2.2(4) ?
